data_7214600
loop_
_publ_author_name
'Singh, Santosh K.'
'Drew, Michael G. B.'
'Singh, Nanhai'

_publ_section_title
;
 Self assembly of homoleptic Ni(ii) dithiocarbamates and dithiocarbimates
 via Ni&#x22EF;H--C anagostic and C--H&#x22EF;\p (chelate) interactions
;
_journal_issue 47
_journal_name_full CrystEngComm
_journal_page_first 10255
_journal_paper_doi 10.1039/c3ce41358f
_journal_volume 15
_journal_year 2013
_chemical_formula_sum 'C62 H112 Cl2 N4 Ni O4 S6'
_chemical_formula_weight 1299.53
_chemical_name_systematic
;
?
;
_space_group_IT_number 14
_symmetry_cell_setting monoclinic
_symmetry_space_group_name_Hall '-P 2yn'
_symmetry_space_group_name_H-M 'P 1 21/n 1'
_atom_sites_solution_hydrogens geom
_atom_sites_solution_primary direct
_atom_sites_solution_secondary difmap
_audit_creation_method SHELXL-97
_cell_angle_alpha 90.00
_cell_angle_beta 97.142(9)
_cell_angle_gamma 90.00
_cell_formula_units_Z 2
_cell_length_a 15.7634(14)
_cell_length_b 9.4746(9)
_cell_length_c 24.016(4)
_cell_measurement_reflns_used 18648
_cell_measurement_temperature 150(2)
_cell_measurement_theta_max 30.00
_cell_measurement_theta_min 2.51
_cell_volume 3559.0(8)
_computing_cell_refinement 'Crysalis, Oxford Diffraction'
_computing_data_collection 'Crysalis, Oxford Diffraction'
_computing_data_reduction 'Crysalis, Oxford Diffraction'
_computing_molecular_graphics PLATON(Spek,2004)
_computing_structure_refinement 'SHELXL-97 (Sheldrick, 1997)'
_computing_structure_solution 'SHELXS-97 (Sheldrick, 1997)'
_diffrn_ambient_temperature 150(2)
_diffrn_measured_fraction_theta_full 0.986
_diffrn_measured_fraction_theta_max 0.986
_diffrn_measurement_device 'Oxford Diffaction X-Calibur System'
_diffrn_measurement_method '321 frames, counting time 10 s.'
_diffrn_radiation_monochromator graphite
_diffrn_radiation_source 'fine-focus sealed tube'
_diffrn_radiation_type MoK\a
_diffrn_radiation_wavelength 0.71073
_diffrn_reflns_av_R_equivalents 0.0929
_diffrn_reflns_av_sigmaI/netI 0.1764
_diffrn_reflns_limit_h_max 15
_diffrn_reflns_limit_h_min -22
_diffrn_reflns_limit_k_max 9
_diffrn_reflns_limit_k_min -13
_diffrn_reflns_limit_l_max 33
_diffrn_reflns_limit_l_min -25
_diffrn_reflns_number 18648
_diffrn_reflns_theta_full 30.00
_diffrn_reflns_theta_max 30.00
_diffrn_reflns_theta_min 2.51
_exptl_absorpt_coefficient_mu 0.568
_exptl_absorpt_correction_T_max 1.000
_exptl_absorpt_correction_T_min 0.921
_exptl_absorpt_correction_type empirical
_exptl_absorpt_process_details 'ABSPACK, Oxford Diffraction Ltd'
_exptl_crystal_colour black
_exptl_crystal_density_diffrn 1.213
_exptl_crystal_density_method 'not measured'
_exptl_crystal_description plate
_exptl_crystal_F_000 1404
_exptl_crystal_size_max 0.28
_exptl_crystal_size_mid 0.11
_exptl_crystal_size_min 0.03
_refine_diff_density_max 0.497
_refine_diff_density_min -0.393
_refine_diff_density_rms 0.076
_refine_ls_extinction_method none
_refine_ls_goodness_of_fit_ref 0.898
_refine_ls_hydrogen_treatment constr
_refine_ls_matrix_type full
_refine_ls_number_parameters 363
_refine_ls_number_reflns 9356
_refine_ls_number_restraints 10
_refine_ls_restrained_S_all 0.911
_refine_ls_R_factor_all 0.1854
_refine_ls_R_factor_gt 0.0828
_refine_ls_shift/su_max 0.000
_refine_ls_shift/su_mean 0.000
_refine_ls_structure_factor_coef Fsqd
_refine_ls_weighting_details
;
_refine_ls_weighting_details
w=1/[\s^2^(Fo^2^)+(0.0705P)^2^+0.0000P] where P=(Fo^2^+2Fc^2^)/3
;
_refine_ls_weighting_scheme calc
_refine_ls_wR_factor_gt 0.1540
_refine_ls_wR_factor_ref 0.1999
_reflns_number_gt 4360
_reflns_number_total 9356
_reflns_threshold_expression >2sigma(I)
_cod_data_source_file c3ce41358f.txt
_cod_data_source_block 1
_cod_original_cell_volume 3559.0(7)
_cod_original_sg_symbol_H-M P21/n
_cod_database_code 7214600

loop_
_symmetry_equiv_pos_as_xyz
'x, y, z'
'x+1/2, -y+1/2, z+1/2'
'-x, -y, -z'
'-x-1/2, y-1/2, -z-1/2'

loop_
_atom_site_label
_atom_site_type_symbol
_atom_site_fract_x
_atom_site_fract_y
_atom_site_fract_z
_atom_site_U_iso_or_equiv
_atom_site_adp_type
_atom_site_occupancy
_atom_site_symmetry_multiplicity
_atom_site_calc_flag
_atom_site_refinement_flags
_atom_site_disorder_assembly
_atom_site_disorder_group
NI1 Ni 0.0000 0.0000 0.0000 0.0281(2) Uani 1 2 d S . .
N14 N 0.0881(2) -0.1568(4) 0.15207(17) 0.0296(9) Uani 1 1 d . . .
S11 S 0.07735(7) -0.17401(12) 0.04039(6) 0.0356(3) Uani 1 1 d . . .
S13 S -0.00960(7) 0.04286(11) 0.08863(5) 0.0322(3) Uani 1 1 d . . .
S15 S 0.06949(6) -0.08333(11) 0.21068(5) 0.0307(3) Uani 1 1 d . . .
C12 C 0.0565(2) -0.1017(4) 0.1036(2) 0.0290(11) Uani 1 1 d . . .
O17 O 0.09705(19) 0.0617(3) 0.21543(15) 0.0402(9) Uani 1 1 d . . .
O16 O 0.10541(18) -0.1778(3) 0.25445(14) 0.0373(8) Uani 1 1 d . . .
C18 C -0.0426(3) -0.0857(5) 0.21122(19) 0.0293(10) Uani 1 1 d . . .
C19 C -0.0869(3) 0.0386(5) 0.2185(2) 0.0394(13) Uani 1 1 d . . .
H19 H -0.0573 0.1233 0.2242 0.047 Uiso 1 1 calc R . .
C20 C -0.1748(3) 0.0365(5) 0.2172(2) 0.0416(13) Uani 1 1 d . . .
H20 H -0.2049 0.1193 0.2217 0.050 Uiso 1 1 calc R . .
C21 C -0.2170(3) -0.0902(6) 0.2091(2) 0.0418(13) Uani 1 1 d . . .
C22 C -0.1738(3) -0.2139(6) 0.2019(2) 0.0441(13) Uani 1 1 d . . .
H22 H -0.2036 -0.2986 0.1964 0.053 Uiso 1 1 calc R . .
C23 C -0.0868(3) -0.2117(5) 0.2030(2) 0.0376(12) Uani 1 1 d . . .
H23 H -0.0573 -0.2949 0.1982 0.045 Uiso 1 1 calc R . .
Cl24 Cl -0.32773(8) -0.09228(19) 0.20620(7) 0.0673(5) Uani 1 1 d . . .
N1 N 0.1733(2) 0.4321(3) 0.12752(17) 0.0270(9) Uani 1 1 d . B .
C41 C 0.0832(2) 0.4897(4) 0.1128(2) 0.0307(10) Uani 1 1 d . . .
H41A H 0.0819 0.5854 0.1270 0.037 Uiso 1 1 calc R . .
H41B H 0.0711 0.4946 0.0722 0.037 Uiso 1 1 calc R . .
C42 C 0.0124(2) 0.4070(4) 0.1347(2) 0.0334(11) Uani 1 1 d . . .
H42A H 0.0122 0.4260 0.1744 0.040 Uiso 1 1 calc R . .
H42B H 0.0217 0.3067 0.1301 0.040 Uiso 1 1 calc R . .
C43 C -0.0735(3) 0.4499(5) 0.1023(2) 0.0374(12) Uani 1 1 d . . .
H43A H -0.0761 0.4176 0.0638 0.045 Uiso 1 1 calc R . .
H43B H -0.0781 0.5520 0.1018 0.045 Uiso 1 1 calc R . .
C44 C -0.1487(3) 0.3875(5) 0.1288(2) 0.0411(13) Uani 1 1 d . . .
H44A H -0.1427 0.2856 0.1302 0.049 Uiso 1 1 calc R . .
H44B H -0.1460 0.4214 0.1671 0.049 Uiso 1 1 calc R . .
C45 C -0.2356(3) 0.4239(6) 0.0976(2) 0.0495(14) Uani 1 1 d . . .
H45A H -0.2405 0.3833 0.0603 0.059 Uiso 1 1 calc R . .
H45B H -0.2405 0.5255 0.0937 0.059 Uiso 1 1 calc R . .
C46 C -0.3084(3) 0.3690(6) 0.1281(2) 0.0602(17) Uani 1 1 d . . .
H46A H -0.3021 0.2691 0.1338 0.090 Uiso 1 1 calc R . .
H46B H -0.3621 0.3881 0.1059 0.090 Uiso 1 1 calc R . .
H46C H -0.3068 0.4153 0.1638 0.090 Uiso 1 1 calc R . .
C51 C 0.2339(2) 0.5490(4) 0.1150(2) 0.0324(11) Uani 1 1 d . . .
H51A H 0.2190 0.5785 0.0764 0.039 Uiso 1 1 calc R . .
H51B H 0.2251 0.6292 0.1387 0.039 Uiso 1 1 calc R . .
C52 C 0.3275(3) 0.5103(5) 0.1237(2) 0.0420(13) Uani 1 1 d . . .
H52A H 0.3358 0.4209 0.1055 0.050 Uiso 1 1 calc R . .
H52B H 0.3461 0.4993 0.1635 0.050 Uiso 1 1 calc R . .
C53 C 0.3810(3) 0.6231(5) 0.1000(2) 0.0433(13) Uani 1 1 d . . .
H53A H 0.3669 0.7141 0.1149 0.052 Uiso 1 1 calc R . .
H53B H 0.3663 0.6264 0.0596 0.052 Uiso 1 1 calc R . .
C54 C 0.4766(3) 0.5986(7) 0.1133(3) 0.0621(18) Uani 1 1 d . . .
H54A H 0.4895 0.5038 0.1017 0.075 Uiso 1 1 calc R . .
H54B H 0.4919 0.6042 0.1537 0.075 Uiso 1 1 calc R . .
C55 C 0.5328(4) 0.7046(7) 0.0849(3) 0.078(2) Uani 1 1 d . . .
H55A H 0.5099 0.7990 0.0878 0.094 Uiso 1 1 calc R . .
H55B H 0.5902 0.7035 0.1047 0.094 Uiso 1 1 calc R . .
C56 C 0.5366(5) 0.6714(9) 0.0245(4) 0.117(3) Uani 1 1 d . . .
H56A H 0.5583 0.5775 0.0212 0.175 Uiso 1 1 calc R . .
H56B H 0.5737 0.7375 0.0092 0.175 Uiso 1 1 calc R . .
H56C H 0.4803 0.6778 0.0042 0.175 Uiso 1 1 calc R . .
C61 C 0.1890(3) 0.3844(4) 0.1882(2) 0.0335(11) Uani 1 1 d . . .
H61A H 0.1509 0.3062 0.1931 0.040 Uiso 1 1 calc R . .
H61B H 0.2471 0.3490 0.1955 0.040 Uiso 1 1 calc R . .
C62 C 0.1769(3) 0.4951(5) 0.2319(2) 0.0346(11) Uani 1 1 d . . .
H62A H 0.1233 0.5444 0.2216 0.042 Uiso 1 1 calc R . .
H62B H 0.2230 0.5635 0.2339 0.042 Uiso 1 1 calc R . .
C63 C 0.1763(3) 0.4230(6) 0.2894(2) 0.0460(14) Uani 1 1 d . . .
H63A H 0.1406 0.3395 0.2847 0.055 Uiso 1 1 calc R . .
H63B H 0.2340 0.3928 0.3031 0.055 Uiso 1 1 calc R . .
C64 C 0.1440(3) 0.5182(5) 0.3326(2) 0.0431(13) Uani 1 1 d . . .
H64A H 0.1693 0.6110 0.3301 0.052 Uiso 1 1 calc R . .
H64B H 0.1628 0.4810 0.3697 0.052 Uiso 1 1 calc R . .
C65 C 0.0478(3) 0.5335(5) 0.3259(2) 0.0439(13) Uani 1 1 d . . .
H65A H 0.0224 0.4414 0.3299 0.053 Uiso 1 1 calc R . .
H65B H 0.0286 0.5671 0.2883 0.053 Uiso 1 1 calc R . .
C66 C 0.0164(4) 0.6338(6) 0.3679(3) 0.071(2) Uani 1 1 d . . .
H66A H 0.0332 0.5993 0.4052 0.106 Uiso 1 1 calc R . .
H66B H -0.0448 0.6402 0.3612 0.106 Uiso 1 1 calc R . .
H66C H 0.0408 0.7255 0.3639 0.106 Uiso 1 1 calc R . .
C71 C 0.1851(3) 0.3005(5) 0.0935(2) 0.0453(14) Uani 1 1 d D . .
H71A H 0.2383 0.2562 0.1091 0.054 Uiso 1 1 calc R A 1
H71B H 0.1393 0.2355 0.0990 0.054 Uiso 1 1 calc R A 1
C72A C 0.1870(4) 0.3163(7) 0.0309(2) 0.074(2) Uani 0.433(10) 1 d PD B 1
H72A H 0.1418 0.3834 0.0193 0.089 Uiso 0.433(10) 1 calc PR B 1
H72B H 0.2400 0.3662 0.0279 0.089 Uiso 0.433(10) 1 calc PR B 1
C73A C 0.1810(6) 0.2126(10) -0.0152(4) 0.044(4) Uiso 0.433(10) 1 d PD B 1
H73A H 0.1858 0.2585 -0.0508 0.052 Uiso 0.433(10) 1 calc PR B 1
H73B H 0.1273 0.1617 -0.0180 0.052 Uiso 0.433(10) 1 calc PR B 1
C74A C 0.2562(7) 0.1137(11) 0.0010(5) 0.052(4) Uiso 0.433(10) 1 d PD B 1
H74A H 0.2494 0.0668 0.0361 0.063 Uiso 0.433(10) 1 calc PR B 1
H74B H 0.3090 0.1675 0.0063 0.063 Uiso 0.433(10) 1 calc PR B 1
C75A C 0.2608(4) -0.0039(6) -0.0484(3) 0.084(2) Uani 0.433(10) 1 d PD B 1
H75A H 0.2138 -0.0705 -0.0507 0.101 Uiso 0.433(10) 1 calc PR B 1
H75B H 0.2640 0.0387 -0.0848 0.101 Uiso 0.433(10) 1 calc PR B 1
C76A C 0.3444(4) -0.0686(7) -0.0237(3) 0.086(2) Uani 0.433(10) 1 d PD B 1
H76A H 0.3359 -0.1227 0.0089 0.103 Uiso 0.433(10) 1 calc PR B 1
H76B H 0.3853 0.0049 -0.0134 0.103 Uiso 0.433(10) 1 calc PR B 1
H76C H 0.3654 -0.1291 -0.0510 0.103 Uiso 0.433(10) 1 calc PR B 1
C72B C 0.1870(4) 0.3163(7) 0.0309(2) 0.074(2) Uani 0.567(10) 1 d PD B 2
H72C H 0.2255 0.3908 0.0221 0.089 Uiso 0.567(10) 1 calc PR B 2
H72D H 0.1306 0.3324 0.0109 0.089 Uiso 0.567(10) 1 calc PR B 2
C73B C 0.2237(5) 0.1599(8) 0.0186(3) 0.037(2) Uiso 0.567(10) 1 d PD B 2
H73C H 0.2807 0.1488 0.0385 0.044 Uiso 0.567(10) 1 calc PR B 2
H73D H 0.1872 0.0884 0.0321 0.044 Uiso 0.567(10) 1 calc PR B 2
C74B C 0.2263(6) 0.1406(8) -0.0445(4) 0.048(3) Uiso 0.567(10) 1 d PD B 2
H74C H 0.1695 0.1483 -0.0652 0.058 Uiso 0.567(10) 1 calc PR B 2
H74D H 0.2634 0.2098 -0.0588 0.058 Uiso 0.567(10) 1 calc PR B 2
C75B C 0.2608(4) -0.0039(6) -0.0484(3) 0.084(2) Uani 0.567(10) 1 d PD B 2
H75C H 0.2581 -0.0213 -0.0884 0.101 Uiso 0.567(10) 1 calc PR B 2
H75D H 0.2176 -0.0644 -0.0355 0.101 Uiso 0.567(10) 1 calc PR B 2
C76B C 0.3444(4) -0.0686(7) -0.0237(3) 0.086(2) Uani 0.567(10) 1 d PD B 2
H76D H 0.3908 -0.0098 -0.0322 0.103 Uiso 0.567(10) 1 calc PR B 2
H76E H 0.3500 -0.1606 -0.0396 0.103 Uiso 0.567(10) 1 calc PR B 2
H76F H 0.3457 -0.0764 0.0162 0.103 Uiso 0.567(10) 1 calc PR B 2

loop_
_atom_site_aniso_label
_atom_site_aniso_U_11
_atom_site_aniso_U_22
_atom_site_aniso_U_33
_atom_site_aniso_U_23
_atom_site_aniso_U_13
_atom_site_aniso_U_12
NI1 0.0322(4) 0.0247(4) 0.0272(6) 0.0044(4) 0.0026(3) 0.0007(3)
N14 0.0329(18) 0.0277(19) 0.028(3) 0.0024(18) 0.0016(16) 0.0028(15)
S11 0.0462(7) 0.0326(6) 0.0288(8) 0.0054(6) 0.0082(5) 0.0105(5)
S13 0.0410(6) 0.0265(5) 0.0285(9) 0.0022(5) 0.0014(5) 0.0061(4)
S15 0.0337(6) 0.0290(6) 0.0279(8) -0.0015(5) -0.0027(5) 0.0004(4)
C12 0.029(2) 0.020(2) 0.039(4) 0.005(2) 0.0039(19) -0.0054(16)
O17 0.0439(18) 0.0308(17) 0.043(3) -0.0070(16) -0.0060(15) -0.0053(14)
O16 0.0452(18) 0.0400(18) 0.024(2) 0.0022(16) -0.0081(14) 0.0090(14)
C18 0.035(2) 0.033(2) 0.020(3) -0.002(2) 0.0044(19) 0.0009(18)
C19 0.049(3) 0.032(2) 0.039(4) 0.002(2) 0.012(2) 0.003(2)
C20 0.049(3) 0.045(3) 0.034(4) 0.006(2) 0.017(2) 0.014(2)
C21 0.036(2) 0.062(3) 0.028(4) 0.005(3) 0.007(2) 0.006(2)
C22 0.042(3) 0.056(3) 0.036(4) 0.002(3) 0.009(2) -0.003(2)
C23 0.039(2) 0.033(2) 0.040(4) -0.001(2) 0.001(2) 0.0055(19)
Cl24 0.0374(7) 0.1043(13) 0.0618(13) 0.0072(10) 0.0122(7) 0.0087(7)
N1 0.0324(18) 0.0221(18) 0.027(3) 0.0022(17) 0.0067(16) -0.0001(14)
C41 0.031(2) 0.031(2) 0.029(3) 0.000(2) 0.0007(18) 0.0028(18)
C42 0.035(2) 0.028(2) 0.039(4) 0.000(2) 0.008(2) 0.0024(18)
C43 0.037(2) 0.045(3) 0.031(4) -0.007(2) 0.004(2) -0.006(2)
C44 0.036(2) 0.049(3) 0.038(4) -0.002(3) 0.001(2) -0.001(2)
C45 0.041(3) 0.066(4) 0.039(4) 0.002(3) 0.000(2) -0.002(2)
C46 0.035(3) 0.089(5) 0.057(5) -0.010(4) 0.009(3) -0.007(3)
C51 0.033(2) 0.030(2) 0.034(3) 0.001(2) 0.002(2) -0.0047(18)
C52 0.033(2) 0.049(3) 0.045(4) 0.014(3) 0.005(2) -0.004(2)
C53 0.042(3) 0.046(3) 0.044(4) -0.007(3) 0.014(2) -0.007(2)
C54 0.042(3) 0.087(5) 0.059(5) -0.001(4) 0.016(3) -0.014(3)
C55 0.071(4) 0.080(5) 0.091(6) -0.027(4) 0.037(4) -0.025(3)
C56 0.114(6) 0.109(7) 0.136(10) 0.003(6) 0.054(6) -0.016(5)
C61 0.033(2) 0.030(2) 0.038(4) 0.009(2) 0.007(2) 0.0060(18)
C62 0.030(2) 0.043(3) 0.031(3) 0.006(2) 0.003(2) 0.001(2)
C63 0.040(3) 0.070(4) 0.028(4) 0.009(3) 0.005(2) 0.006(2)
C64 0.044(3) 0.058(3) 0.027(4) 0.003(3) 0.002(2) -0.007(2)
C65 0.045(3) 0.049(3) 0.039(4) -0.003(3) 0.009(2) -0.002(2)
C66 0.079(4) 0.068(4) 0.073(6) -0.017(4) 0.037(4) -0.002(3)
C71 0.044(3) 0.038(3) 0.057(4) -0.015(3) 0.022(3) -0.005(2)
C72A 0.064(4) 0.110(6) 0.049(5) -0.042(4) 0.012(3) -0.004(4)
C75A 0.093(5) 0.064(4) 0.105(7) 0.022(4) 0.054(5) 0.033(4)
C76A 0.091(5) 0.076(5) 0.091(7) -0.034(4) 0.015(4) 0.029(4)
C72B 0.064(4) 0.110(6) 0.049(5) -0.042(4) 0.012(3) -0.004(4)
C75B 0.093(5) 0.064(4) 0.105(7) 0.022(4) 0.054(5) 0.033(4)
C76B 0.091(5) 0.076(5) 0.091(7) -0.034(4) 0.015(4) 0.029(4)

loop_
_atom_type_symbol
_atom_type_description
_atom_type_scat_dispersion_real
_atom_type_scat_dispersion_imag
_atom_type_scat_source
C C 0.0033 0.0016 'International Tables Vol C Tables 4.2.6.8 and 6.1.1.4'
H H 0.0000 0.0000 'International Tables Vol C Tables 4.2.6.8 and 6.1.1.4'
O O 0.0106 0.0060 'International Tables Vol C Tables 4.2.6.8 and 6.1.1.4'
N N 0.0061 0.0033 'International Tables Vol C Tables 4.2.6.8 and 6.1.1.4'
S S 0.1246 0.1234 'International Tables Vol C Tables 4.2.6.8 and 6.1.1.4'
Ni Ni 0.3393 1.1124 'International Tables Vol C Tables 4.2.6.8 and 6.1.1.4'
Cl Cl 0.1484 0.1585 'International Tables Vol C Tables 4.2.6.8 and 6.1.1.4'

loop_
_geom_angle_atom_site_label_1
_geom_angle_atom_site_label_2
_geom_angle_atom_site_label_3
_geom_angle
_geom_angle_site_symmetry_1
_geom_angle_site_symmetry_3
S13 NI1 S13 180.0 . 3
S13 NI1 S11 100.82(4) . 3
S13 NI1 S11 79.18(4) 3 3
S13 NI1 S11 79.18(4) . .
S13 NI1 S11 100.82(4) 3 .
S11 NI1 S11 180.0 3 .
C12 N14 S15 120.3(3) . .
C12 S11 NI1 86.27(15) . .
C12 S13 NI1 86.75(17) . .
O17 S15 O16 116.6(2) . .
O17 S15 N14 112.99(19) . .
O16 S15 N14 105.53(19) . .
O17 S15 C18 107.63(19) . .
O16 S15 C18 106.8(2) . .
N14 S15 C18 106.78(19) . .
N14 C12 S13 130.6(4) . .
N14 C12 S11 121.7(3) . .
S13 C12 S11 107.7(3) . .
C23 C18 C19 119.8(4) . .
C23 C18 S15 119.7(3) . .
C19 C18 S15 120.5(3) . .
C20 C19 C18 120.1(4) . .
C20 C19 H19 119.9 . .
C18 C19 H19 119.9 . .
C21 C20 C19 118.8(4) . .
C21 C20 H20 120.6 . .
C19 C20 H20 120.6 . .
C20 C21 C22 121.5(4) . .
C20 C21 Cl24 118.8(4) . .
C22 C21 Cl24 119.7(4) . .
C23 C22 C21 119.6(5) . .
C23 C22 H22 120.2 . .
C21 C22 H22 120.2 . .
C22 C23 C18 120.1(4) . .
C22 C23 H23 120.0 . .
C18 C23 H23 120.0 . .
C51 N1 C71 111.8(3) . .
C51 N1 C61 112.1(3) . .
C71 N1 C61 104.9(3) . .
C51 N1 C41 106.5(3) . .
C71 N1 C41 110.1(3) . .
C61 N1 C41 111.5(3) . .
C42 C41 N1 116.2(4) . .
C42 C41 H41A 108.2 . .
N1 C41 H41A 108.2 . .
C42 C41 H41B 108.2 . .
N1 C41 H41B 108.2 . .
H41A C41 H41B 107.4 . .
C41 C42 C43 109.3(4) . .
C41 C42 H42A 109.8 . .
C43 C42 H42A 109.8 . .
C41 C42 H42B 109.8 . .
C43 C42 H42B 109.8 . .
H42A C42 H42B 108.3 . .
C42 C43 C44 111.6(4) . .
C42 C43 H43A 109.3 . .
C44 C43 H43A 109.3 . .
C42 C43 H43B 109.3 . .
C44 C43 H43B 109.3 . .
H43A C43 H43B 108.0 . .
C45 C44 C43 113.9(4) . .
C45 C44 H44A 108.8 . .
C43 C44 H44A 108.8 . .
C45 C44 H44B 108.8 . .
C43 C44 H44B 108.8 . .
H44A C44 H44B 107.7 . .
C44 C45 C46 111.9(5) . .
C44 C45 H45A 109.2 . .
C46 C45 H45A 109.2 . .
C44 C45 H45B 109.2 . .
C46 C45 H45B 109.2 . .
H45A C45 H45B 107.9 . .
C45 C46 H46A 109.5 . .
C45 C46 H46B 109.5 . .
H46A C46 H46B 109.5 . .
C45 C46 H46C 109.5 . .
H46A C46 H46C 109.5 . .
H46B C46 H46C 109.5 . .
C52 C51 N1 115.1(3) . .
C52 C51 H51A 108.5 . .
N1 C51 H51A 108.5 . .
C52 C51 H51B 108.5 . .
N1 C51 H51B 108.5 . .
H51A C51 H51B 107.5 . .
C51 C52 C53 110.9(4) . .
C51 C52 H52A 109.5 . .
C53 C52 H52A 109.5 . .
C51 C52 H52B 109.5 . .
C53 C52 H52B 109.5 . .
H52A C52 H52B 108.0 . .
C52 C53 C54 113.4(4) . .
C52 C53 H53A 108.9 . .
C54 C53 H53A 108.9 . .
C52 C53 H53B 108.9 . .
C54 C53 H53B 108.9 . .
H53A C53 H53B 107.7 . .
C53 C54 C55 114.4(5) . .
C53 C54 H54A 108.7 . .
C55 C54 H54A 108.7 . .
C53 C54 H54B 108.7 . .
C55 C54 H54B 108.7 . .
H54A C54 H54B 107.6 . .
C56 C55 C54 112.7(5) . .
C56 C55 H55A 109.1 . .
C54 C55 H55A 109.1 . .
C56 C55 H55B 109.1 . .
C54 C55 H55B 109.1 . .
H55A C55 H55B 107.8 . .
C55 C56 H56A 109.5 . .
C55 C56 H56B 109.5 . .
H56A C56 H56B 109.5 . .
C55 C56 H56C 109.5 . .
H56A C56 H56C 109.5 . .
H56B C56 H56C 109.5 . .
C62 C61 N1 116.1(4) . .
C62 C61 H61A 108.3 . .
N1 C61 H61A 108.3 . .
C62 C61 H61B 108.3 . .
N1 C61 H61B 108.3 . .
H61A C61 H61B 107.4 . .
C61 C62 C63 109.2(4) . .
C61 C62 H62A 109.8 . .
C63 C62 H62A 109.8 . .
C61 C62 H62B 109.8 . .
C63 C62 H62B 109.8 . .
H62A C62 H62B 108.3 . .
C64 C63 C62 113.0(4) . .
C64 C63 H63A 109.0 . .
C62 C63 H63A 109.0 . .
C64 C63 H63B 109.0 . .
C62 C63 H63B 109.0 . .
H63A C63 H63B 107.8 . .
C63 C64 C65 113.8(4) . .
C63 C64 H64A 108.8 . .
C65 C64 H64A 108.8 . .
C63 C64 H64B 108.8 . .
C65 C64 H64B 108.8 . .
H64A C64 H64B 107.7 . .
C64 C65 C66 113.3(5) . .
C64 C65 H65A 108.9 . .
C66 C65 H65A 108.9 . .
C64 C65 H65B 108.9 . .
C66 C65 H65B 108.9 . .
H65A C65 H65B 107.7 . .
C65 C66 H66A 109.5 . .
C65 C66 H66B 109.5 . .
H66A C66 H66B 109.5 . .
C65 C66 H66C 109.5 . .
H66A C66 H66C 109.5 . .
H66B C66 H66C 109.5 . .
C72B C71 C72A 0.0(5) . .
C72B C71 N1 118.2(4) . .
C72A C71 N1 118.2(4) . .
C72B C71 H71A 107.8 . .
C72A C71 H71A 107.8 . .
N1 C71 H71A 107.8 . .
C72B C71 H71B 107.8 . .
C72A C71 H71B 107.8 . .
N1 C71 H71B 107.8 . .
H71A C71 H71B 107.1 . .
C73A C72A C71 132.2(7) . .
C73A C72A H72A 104.2 . .
C71 C72A H72A 104.2 . .
C73A C72A H72B 104.2 . .
C71 C72A H72B 104.2 . .
H72A C72A H72B 105.5 . .
C72A C73A C74A 104.0(7) . .
C72A C73A H73A 111.0 . .
C74A C73A H73A 111.0 . .
C72A C73A H73B 111.0 . .
C74A C73A H73B 111.0 . .
H73A C73A H73B 109.0 . .
C73A C74A C75A 109.7(7) . .
C73A C74A H74A 109.7 . .
C75A C74A H74A 109.7 . .
C73A C74A H74B 109.7 . .
C75A C74A H74B 109.7 . .
H74A C74A H74B 108.2 . .
C76A C75A C74A 96.2(6) . .
C76A C75A H75A 112.5 . .
C74A C75A H75A 112.5 . .
C76A C75A H75B 112.5 . .
C74A C75A H75B 112.5 . .
H75A C75A H75B 110.0 . .
C71 C72B C73B 98.1(5) . .
C71 C72B H72C 112.1 . .
C73B C72B H72C 112.1 . .
C71 C72B H72D 112.1 . .
C73B C72B H72D 112.1 . .
H72C C72B H72D 109.8 . .
C74B C73B C72B 110.0(6) . .
C74B C73B H73C 109.7 . .
C72B C73B H73C 109.7 . .
C74B C73B H73D 109.7 . .
C72B C73B H73D 109.7 . .
H73C C73B H73D 108.2 . .
C75B C74B C73B 103.2(6) . .
C75B C74B H74C 111.1 . .
C73B C74B H74C 111.1 . .
C75B C74B H74D 111.1 . .
C73B C74B H74D 111.1 . .
H74C C74B H74D 109.1 . .
C74B C75B C76B 131.5(7) . .
C74B C75B H75C 104.4 . .
C76B C75B H75C 104.4 . .
C74B C75B H75D 104.4 . .
C76B C75B H75D 104.4 . .
H75C C75B H75D 105.6 . .
C75B C76B H76D 109.5 . .
C75B C76B H76E 109.5 . .
H76D C76B H76E 109.5 . .
C75B C76B H76F 109.5 . .
H76D C76B H76F 109.5 . .
H76E C76B H76F 109.5 . .

loop_
_geom_bond_atom_site_label_1
_geom_bond_atom_site_label_2
_geom_bond_distance
_geom_bond_site_symmetry_2
NI1 S13 2.1904(13) .
NI1 S13 2.1905(13) 3
NI1 S11 2.2027(11) 3
NI1 S11 2.2027(11) .
N14 C12 1.315(6) .
N14 S15 1.629(4) .
S11 C12 1.735(5) .
S13 C12 1.731(4) .
S15 O17 1.441(3) .
S15 O16 1.442(3) .
S15 C18 1.769(4) .
C18 C23 1.384(6) .
C18 C19 1.391(6) .
C19 C20 1.383(6) .
C19 H19 0.9300 .
C20 C21 1.375(7) .
C20 H20 0.9300 .
C21 C22 1.378(7) .
C21 Cl24 1.737(5) .
C22 C23 1.369(6) .
C22 H22 0.9300 .
C23 H23 0.9300 .
N1 C51 1.516(5) .
N1 C71 1.516(5) .
N1 C61 1.517(6) .
N1 C41 1.521(5) .
C41 C42 1.511(6) .
C41 H41A 0.9700 .
C41 H41B 0.9700 .
C42 C43 1.530(6) .
C42 H42A 0.9700 .
C42 H42B 0.9700 .
C43 C44 1.531(6) .
C43 H43A 0.9700 .
C43 H43B 0.9700 .
C44 C45 1.517(6) .
C44 H44A 0.9700 .
C44 H44B 0.9700 .
C45 C46 1.527(6) .
C45 H45A 0.9700 .
C45 H45B 0.9700 .
C46 H46A 0.9600 .
C46 H46B 0.9600 .
C46 H46C 0.9600 .
C51 C52 1.510(6) .
C51 H51A 0.9700 .
C51 H51B 0.9700 .
C52 C53 1.516(6) .
C52 H52A 0.9700 .
C52 H52B 0.9700 .
C53 C54 1.519(7) .
C53 H53A 0.9700 .
C53 H53B 0.9700 .
C54 C55 1.553(7) .
C54 H54A 0.9700 .
C54 H54B 0.9700 .
C55 C56 1.492(10) .
C55 H55A 0.9700 .
C55 H55B 0.9700 .
C56 H56A 0.9600 .
C56 H56B 0.9600 .
C56 H56C 0.9600 .
C61 C62 1.511(6) .
C61 H61A 0.9700 .
C61 H61B 0.9700 .
C62 C63 1.542(7) .
C62 H62A 0.9700 .
C62 H62B 0.9700 .
C63 C64 1.511(7) .
C63 H63A 0.9700 .
C63 H63B 0.9700 .
C64 C65 1.511(6) .
C64 H64A 0.9700 .
C64 H64B 0.9700 .
C65 C66 1.514(7) .
C65 H65A 0.9700 .
C65 H65B 0.9700 .
C66 H66A 0.9600 .
C66 H66B 0.9600 .
C66 H66C 0.9600 .
C71 C72B 1.514(5) .
C71 C72A 1.514(5) .
C71 H71A 0.9700 .
C71 H71B 0.9700 .
C72A C73A 1.475(8) .
C72A H72A 0.9700 .
C72A H72B 0.9700 .
C73A C74A 1.523(9) .
C73A H73A 0.9700 .
C73A H73B 0.9700 .
C74A C75A 1.636(8) .
C74A H74A 0.9700 .
C74A H74B 0.9700 .
C75A C76A 1.506(6) .
C75A H75A 0.9700 .
C75A H75B 0.9700 .
C76A H76A 0.9600 .
C76A H76B 0.9600 .
C76A H76C 0.9600 .
C72B C73B 1.631(7) .
C72B H72C 0.9700 .
C72B H72D 0.9700 .
C73B C74B 1.532(8) .
C73B H73C 0.9700 .
C73B H73D 0.9700 .
C74B C75B 1.480(7) .
C74B H74C 0.9700 .
C74B H74D 0.9700 .
C75B C76B 1.506(6) .
C75B H75C 0.9700 .
C75B H75D 0.9700 .
C76B H76D 0.9600 .
C76B H76E 0.9600 .
C76B H76F 0.9600 .
